data_4341778
loop_
_publ_author_name
'Pascualini, Matias E.'
'Di Russo, Natali V.'
'Quintero, Pedro A.'
'Thuijs, Annaliese E.'
'Pinkowicz, Dawid'
'Abboud, Khalil A.'
'Dunbar, Kim R.'
'Christou, George'
'Meisel, Mark W.'
'Veige, Adam S.'

_publ_section_title
;
 Synthesis, Characterization, and Reactivity of Iron(III) Complexes
 Supported by a Trianionic ONO(3-) Pincer Ligand.
;
_journal_name_full 'Inorganic chemistry'
_journal_page_first 141124145829004
_journal_paper_doi 10.1021/ic502251p
_journal_year 2014
_chemical_formula_moiety 'C36 H44 Cl2 F12 Fe Li2 N O6, 1.5(C7 H8)'
_chemical_formula_sum 'C46.5 H56 Cl2 F12 Fe Li2 N O6'
_chemical_formula_weight 1093.55
_space_group_IT_number 15
_symmetry_cell_setting monoclinic
_symmetry_space_group_name_Hall '-C 2yc'
_symmetry_space_group_name_H-M 'C 1 2/c 1'
_atom_sites_solution_hydrogens geom
_atom_sites_solution_primary direct
_atom_sites_solution_secondary difmap
_audit_creation_method SHELXL-97
_audit_update_record
;
2013-04-17 # Formatted by publCIF
;
_cell_angle_alpha 90.00
_cell_angle_beta 117.0990(10)
_cell_angle_gamma 90.00
_cell_formula_units_Z 8
_cell_length_a 31.3529(12)
_cell_length_b 12.6561(5)
_cell_length_c 27.3346(11)
_cell_measurement_reflns_used 9917
_cell_measurement_temperature 100(2)
_cell_measurement_theta_max 31.71
_cell_measurement_theta_min 2.19
_cell_volume 9655.8(7)
_computing_cell_refinement 'Bruker SAINT'
_computing_data_collection 'Bruker APEX2'
_computing_data_reduction 'Bruker SAINT'
_computing_molecular_graphics 'Bruker SHELXTL'
_computing_publication_material 'Bruker SHELXTL'
_computing_structure_refinement 'SHELXL-97 (Sheldrick, 2008)'
_computing_structure_solution 'SHELXS-97 (Sheldrick, 2008)'
_diffrn_ambient_temperature 100(2)
_diffrn_measured_fraction_theta_full 1.000
_diffrn_measured_fraction_theta_max 1.000
_diffrn_measurement_device_type 'Bruker APEX-II CCD'
_diffrn_measurement_method '\f and \w scans'
_diffrn_radiation_monochromator graphite
_diffrn_radiation_source 'fine-focus sealed tube'
_diffrn_radiation_type MoK\a
_diffrn_radiation_wavelength 0.71073
_diffrn_reflns_av_R_equivalents 0.0372
_diffrn_reflns_av_sigmaI/netI 0.0179
_diffrn_reflns_limit_h_max 40
_diffrn_reflns_limit_h_min -40
_diffrn_reflns_limit_k_max 16
_diffrn_reflns_limit_k_min -16
_diffrn_reflns_limit_l_max 35
_diffrn_reflns_limit_l_min -35
_diffrn_reflns_number 153764
_diffrn_reflns_theta_full 27.50
_diffrn_reflns_theta_max 27.50
_diffrn_reflns_theta_min 1.46
_exptl_absorpt_coefficient_mu 0.518
_exptl_absorpt_correction_T_max 0.9275
_exptl_absorpt_correction_T_min 0.8655
_exptl_absorpt_correction_type integration
_exptl_absorpt_process_details 'based on measured indexed crystal faces, Bruker SHELXTL  v6.14 (Bruker 2008)'
_exptl_crystal_colour green
_exptl_crystal_density_diffrn 1.504
_exptl_crystal_density_method 'not measured'
_exptl_crystal_description block
_exptl_crystal_F_000 4512
_exptl_crystal_size_max 0.29
_exptl_crystal_size_mid 0.20
_exptl_crystal_size_min 0.15
_platon_squeeze_details
;
;
_refine_diff_density_max 0.449
_refine_diff_density_min -0.420
_refine_diff_density_rms 0.051
_refine_ls_extinction_method none
_refine_ls_goodness_of_fit_ref 1.061
_refine_ls_hydrogen_treatment constr
_refine_ls_matrix_type full
_refine_ls_number_parameters 543
_refine_ls_number_reflns 11074
_refine_ls_number_restraints 0
_refine_ls_restrained_S_all 1.061
_refine_ls_R_factor_all 0.0383
_refine_ls_R_factor_gt 0.0312
_refine_ls_shift/su_max 0.002
_refine_ls_shift/su_mean 0.000
_refine_ls_structure_factor_coef Fsqd
_refine_ls_weighting_details 'calc w=1/[\s^2^(Fo^2^)+(0.0490P)^2^+4.5308P] where P=(Fo^2^+2Fc^2^)/3'
_refine_ls_weighting_scheme calc
_refine_ls_wR_factor_gt 0.0826
_refine_ls_wR_factor_ref 0.0850
_reflns_number_gt 9432
_reflns_number_total 11074
_reflns_threshold_expression >2sigma(I)
_cod_data_source_file ic502251p_si_001.cif
_cod_data_source_block pasc19
_cod_original_sg_symbol_H-M C2/c
_cod_original_formula_sum 'C46.50 H56 Cl2 F12 Fe Li2 N O6'
_cod_database_code 4341778

loop_
_symmetry_equiv_pos_as_xyz
'x, y, z'
'-x, y, -z+1/2'
'x+1/2, y+1/2, z'
'-x+1/2, y+1/2, -z+1/2'
'-x, -y, -z'
'x, -y, z-1/2'
'-x+1/2, -y+1/2, -z'
'x+1/2, -y+1/2, z-1/2'

loop_
_atom_site_label
_atom_site_type_symbol
_atom_site_fract_x
_atom_site_fract_y
_atom_site_fract_z
_atom_site_U_iso_or_equiv
_atom_site_adp_type
_atom_site_occupancy
_atom_site_symmetry_multiplicity
_atom_site_calc_flag
_atom_site_refinement_flags
Fe1 Fe 0.153077(7) 0.653301(15) 0.615966(8) 0.01419(5) Uani 1 1 d .
Cl1 Cl 0.203679(12) 0.75116(3) 0.687259(14) 0.02140(8) Uani 1 1 d .
Cl2 Cl 0.102916(13) 0.56344(3) 0.648715(17) 0.02788(9) Uani 1 1 d .
F1 F 0.28733(3) 0.51133(8) 0.68833(4) 0.0326(2) Uani 1 1 d .
F2 F 0.26186(3) 0.63357(7) 0.62724(4) 0.0276(2) Uani 1 1 d .
F3 F 0.29268(3) 0.49273(8) 0.61313(4) 0.0304(2) Uani 1 1 d .
F4 F 0.23121(3) 0.34475(7) 0.67571(3) 0.02466(19) Uani 1 1 d .
F5 F 0.18026(3) 0.30294(6) 0.59369(3) 0.02296(18) Uani 1 1 d .
F6 F 0.25570(3) 0.30826(7) 0.61600(4) 0.02710(19) Uani 1 1 d .
F7 F 0.05775(3) 0.70948(9) 0.47231(4) 0.0376(2) Uani 1 1 d .
F8 F 0.04133(4) 0.87311(10) 0.45036(4) 0.0460(3) Uani 1 1 d .
F9 F 0.00842(3) 0.79143(9) 0.49337(4) 0.0390(3) Uani 1 1 d .
F10 F 0.04578(4) 0.90298(8) 0.58762(4) 0.0341(2) Uani 1 1 d .
F11 F 0.11490(4) 0.97255(7) 0.61130(4) 0.0335(2) Uani 1 1 d .
F12 F 0.05589(4) 1.00869(8) 0.53257(5) 0.0400(3) Uani 1 1 d .
O1 O 0.18528(3) 0.51427(7) 0.62902(4) 0.01595(19) Uani 1 1 d .
O2 O 0.09822(3) 0.75242(8) 0.58297(4) 0.0179(2) Uani 1 1 d .
O3 O 0.13532(4) 0.30688(8) 0.67406(5) 0.0274(2) Uani 1 1 d .
O4 O 0.20474(4) 0.45935(10) 0.75692(4) 0.0312(3) Uani 1 1 d .
O5 O 0.06404(4) 0.78819(9) 0.68644(4) 0.0285(2) Uani 1 1 d .
O6 O -0.00480(4) 0.67045(10) 0.58427(5) 0.0342(3) Uani 1 1 d .
N1 N 0.16333(4) 0.67058(9) 0.55199(5) 0.0157(2) Uani 1 1 d .
Li1 Li 0.16784(9) 0.4407(2) 0.68004(10) 0.0247(5) Uani 1 1 d .
Li2 Li 0.05906(9) 0.7264(2) 0.61941(11) 0.0261(5) Uani 1 1 d .
C1 C 0.21388(5) 0.47658(10) 0.60665(5) 0.0160(3) Uani 1 1 d .
C2 C 0.19210(5) 0.49259(10) 0.54409(5) 0.0154(3) Uani 1 1 d .
C3 C 0.16892(5) 0.58924(10) 0.52081(6) 0.0162(3) Uani 1 1 d .
C4 C 0.14908(5) 0.60036(11) 0.46335(6) 0.0204(3) Uani 1 1 d .
H4A H 0.1335 0.6646 0.4469 0.025 Uiso 1 1 calc R
C5 C 0.15162(5) 0.52084(12) 0.43028(6) 0.0223(3) Uani 1 1 d .
H5A H 0.1374 0.5309 0.3916 0.027 Uiso 1 1 calc R
C6 C 0.17474(5) 0.42593(11) 0.45282(6) 0.0205(3) Uani 1 1 d .
C7 C 0.19486(5) 0.41453(11) 0.50942(6) 0.0180(3) Uani 1 1 d .
H7A H 0.2113 0.3507 0.5254 0.022 Uiso 1 1 calc R
C8 C 0.26429(5) 0.52925(12) 0.63423(6) 0.0210(3) Uani 1 1 d .
C9 C 0.22063(5) 0.35745(11) 0.62263(6) 0.0202(3) Uani 1 1 d .
C10 C 0.17675(6) 0.33723(12) 0.41693(6) 0.0280(3) Uani 1 1 d .
H10A H 0.2044 0.2919 0.4384 0.042 Uiso 1 1 calc R
H10B H 0.1799 0.3669 0.3856 0.042 Uiso 1 1 calc R
H10C H 0.1473 0.2954 0.4035 0.042 Uiso 1 1 calc R
C11 C 0.09202(5) 0.83232(11) 0.54581(6) 0.0187(3) Uani 1 1 d .
C12 C 0.13546(5) 0.85649(11) 0.53548(5) 0.0174(3) Uani 1 1 d .
C13 C 0.16632(5) 0.77509(10) 0.53605(5) 0.0160(3) Uani 1 1 d .
C14 C 0.20356(5) 0.80158(11) 0.52290(6) 0.0194(3) Uani 1 1 d .
H14A H 0.2248 0.7476 0.5233 0.023 Uiso 1 1 calc R
C15 C 0.21021(5) 0.90293(11) 0.50949(6) 0.0213(3) Uani 1 1 d .
H15A H 0.2356 0.9177 0.5006 0.026 Uiso 1 1 calc R
C16 C 0.17991(6) 0.98391(11) 0.50885(6) 0.0228(3) Uani 1 1 d .
C17 C 0.14307(5) 0.95887(11) 0.52161(6) 0.0212(3) Uani 1 1 d .
H17A H 0.1221 1.0136 0.5209 0.025 Uiso 1 1 calc R
C18 C 0.04955(5) 0.80188(14) 0.48988(6) 0.0291(3) Uani 1 1 d .
C19 C 0.07729(6) 0.93099(12) 0.56891(7) 0.0276(3) Uani 1 1 d .
C20 C 0.18778(7) 1.09643(13) 0.49643(8) 0.0364(4) Uani 1 1 d .
H20A H 0.1574 1.1351 0.4820 0.055 Uiso 1 1 calc R
H20B H 0.1999 1.0966 0.4691 0.055 Uiso 1 1 calc R
H20C H 0.2112 1.1306 0.5302 0.055 Uiso 1 1 calc R
C21 C 0.15903(7) 0.21047(13) 0.70013(9) 0.0405(4) Uani 1 1 d .
H21A H 0.1884 0.2255 0.7346 0.049 Uiso 1 1 calc R
H21B H 0.1679 0.1690 0.6754 0.049 Uiso 1 1 calc R
C22 C 0.12322(8) 0.15215(17) 0.71180(10) 0.0540(6) Uani 1 1 d .
H22A H 0.1255 0.1732 0.7478 0.065 Uiso 1 1 calc R
H22B H 0.1280 0.0749 0.7117 0.065 Uiso 1 1 calc R
C23 C 0.07557(7) 0.18416(15) 0.66553(9) 0.0437(5) Uani 1 1 d .
H23A H 0.0617 0.1261 0.6385 0.052 Uiso 1 1 calc R
H23B H 0.0526 0.2034 0.6797 0.052 Uiso 1 1 calc R
C24 C 0.08701(7) 0.2782(2) 0.63992(9) 0.0581(6) Uani 1 1 d .
H24A H 0.0825 0.2601 0.6026 0.070 Uiso 1 1 calc R
H24B H 0.0655 0.3378 0.6368 0.070 Uiso 1 1 calc R
C25 C 0.18713(8) 0.4365(2) 0.79611(8) 0.0515(6) Uani 1 1 d .
H25A H 0.1756 0.3627 0.7921 0.062 Uiso 1 1 calc R
H25B H 0.1604 0.4845 0.7907 0.062 Uiso 1 1 calc R
C26 C 0.22848(8) 0.45336(17) 0.85128(7) 0.0446(5) Uani 1 1 d .
H26A H 0.2485 0.3891 0.8643 0.054 Uiso 1 1 calc R
H26B H 0.2176 0.4744 0.8787 0.054 Uiso 1 1 calc R
C27 C 0.25495(8) 0.5415(2) 0.84030(8) 0.0536(6) Uani 1 1 d .
H27A H 0.2892 0.5417 0.8676 0.064 Uiso 1 1 calc R
H27B H 0.2407 0.6109 0.8410 0.064 Uiso 1 1 calc R
C28 C 0.24910(6) 0.51698(12) 0.78385(6) 0.0263(3) Uani 1 1 d .
H28A H 0.2476 0.5829 0.7636 0.032 Uiso 1 1 calc R
H28B H 0.2762 0.4736 0.7860 0.032 Uiso 1 1 calc R
C29 C 0.10670(6) 0.83987(14) 0.72520(7) 0.0312(4) Uani 1 1 d .
H29A H 0.0990 0.9083 0.7368 0.037 Uiso 1 1 calc R
H29B H 0.1289 0.8527 0.7091 0.037 Uiso 1 1 calc R
C30 C 0.12856(7) 0.76500(17) 0.77299(8) 0.0406(4) Uani 1 1 d .
H30A H 0.1480 0.8034 0.8077 0.049 Uiso 1 1 calc R
H30B H 0.1490 0.7118 0.7672 0.049 Uiso 1 1 calc R
C31 C 0.08483(8) 0.7134(2) 0.77369(8) 0.0539(6) Uani 1 1 d .
H31A H 0.0904 0.6369 0.7817 0.065 Uiso 1 1 calc R
H31B H 0.0776 0.7467 0.8018 0.065 Uiso 1 1 calc R
C32 C 0.04478(7) 0.73088(19) 0.71746(7) 0.0459(5) Uani 1 1 d .
H32A H 0.0315 0.6623 0.6996 0.055 Uiso 1 1 calc R
H32B H 0.0188 0.7720 0.7196 0.055 Uiso 1 1 calc R
C33 C -0.04747(6) 0.72682(18) 0.57489(9) 0.0473(5) Uani 1 1 d .
H33A H -0.0406 0.8030 0.5828 0.057 Uiso 1 1 calc R
H33B H -0.0612 0.6988 0.5985 0.057 Uiso 1 1 calc R
C34 C -0.08147(6) 0.70993(15) 0.51527(8) 0.0368(4) Uani 1 1 d .
H34A H -0.0757 0.7613 0.4916 0.044 Uiso 1 1 calc R
H34B H -0.1152 0.7155 0.5084 0.044 Uiso 1 1 calc R
C35 C -0.06930(6) 0.59786(15) 0.50569(8) 0.0387(4) Uani 1 1 d .
H35A H -0.0889 0.5457 0.5136 0.046 Uiso 1 1 calc R
H35B H -0.0750 0.5886 0.4672 0.046 Uiso 1 1 calc R
C36 C -0.01714(7) 0.58511(16) 0.54488(9) 0.0477(5) Uani 1 1 d .
H36A H -0.0114 0.5159 0.5637 0.057 Uiso 1 1 calc R
H36B H 0.0024 0.5891 0.5249 0.057 Uiso 1 1 calc R

loop_
_atom_site_aniso_label
_atom_site_aniso_U_11
_atom_site_aniso_U_22
_atom_site_aniso_U_33
_atom_site_aniso_U_23
_atom_site_aniso_U_13
_atom_site_aniso_U_12
Fe1 0.01486(10) 0.01336(9) 0.01599(10) 0.00055(7) 0.00845(7) 0.00138(7)
Cl1 0.02300(17) 0.01892(16) 0.01975(16) -0.00279(12) 0.00754(13) -0.00105(13)
Cl2 0.02641(18) 0.02310(17) 0.0428(2) 0.00929(15) 0.02332(17) 0.00544(14)
F1 0.0222(4) 0.0465(6) 0.0207(4) -0.0015(4) 0.0024(4) -0.0047(4)
F2 0.0200(4) 0.0238(4) 0.0373(5) -0.0048(4) 0.0116(4) -0.0059(3)
F3 0.0178(4) 0.0399(5) 0.0371(5) -0.0078(4) 0.0157(4) 0.0005(4)
F4 0.0309(5) 0.0224(4) 0.0192(4) 0.0052(3) 0.0100(4) 0.0076(4)
F5 0.0278(4) 0.0163(4) 0.0238(4) 0.0004(3) 0.0108(4) -0.0014(3)
F6 0.0280(5) 0.0248(4) 0.0300(5) 0.0036(4) 0.0145(4) 0.0132(4)
F7 0.0279(5) 0.0522(6) 0.0291(5) -0.0140(5) 0.0099(4) -0.0071(5)
F8 0.0322(5) 0.0713(8) 0.0264(5) 0.0226(5) 0.0063(4) 0.0059(5)
F9 0.0157(4) 0.0634(7) 0.0349(5) 0.0066(5) 0.0090(4) 0.0028(4)
F10 0.0398(5) 0.0314(5) 0.0488(6) 0.0110(4) 0.0356(5) 0.0147(4)
F11 0.0455(6) 0.0256(5) 0.0398(5) -0.0066(4) 0.0283(5) 0.0019(4)
F12 0.0438(6) 0.0330(5) 0.0583(7) 0.0246(5) 0.0363(5) 0.0251(5)
O1 0.0169(4) 0.0152(4) 0.0178(4) 0.0006(4) 0.0097(4) 0.0028(4)
O2 0.0172(5) 0.0181(5) 0.0208(5) 0.0046(4) 0.0107(4) 0.0038(4)
O3 0.0224(5) 0.0219(5) 0.0335(6) 0.0028(5) 0.0089(5) -0.0037(4)
O4 0.0360(6) 0.0363(6) 0.0203(5) -0.0007(5) 0.0118(5) -0.0128(5)
O5 0.0260(6) 0.0396(6) 0.0241(5) 0.0010(5) 0.0150(5) -0.0014(5)
O6 0.0186(5) 0.0403(7) 0.0402(7) -0.0127(5) 0.0105(5) -0.0019(5)
N1 0.0189(5) 0.0131(5) 0.0179(5) 0.0002(4) 0.0107(5) 0.0011(4)
Li1 0.0271(13) 0.0241(12) 0.0234(12) 0.0002(10) 0.0119(10) -0.0054(10)
Li2 0.0217(12) 0.0333(14) 0.0267(13) -0.0023(11) 0.0140(11) -0.0017(11)
C1 0.0145(6) 0.0155(6) 0.0183(6) -0.0002(5) 0.0078(5) 0.0019(5)
C2 0.0136(6) 0.0162(6) 0.0178(6) -0.0010(5) 0.0084(5) -0.0011(5)
C3 0.0158(6) 0.0161(6) 0.0202(6) -0.0009(5) 0.0112(5) -0.0006(5)
C4 0.0242(7) 0.0179(7) 0.0208(7) 0.0031(5) 0.0116(6) 0.0042(5)
C5 0.0258(7) 0.0251(7) 0.0168(6) -0.0003(6) 0.0104(6) 0.0004(6)
C6 0.0240(7) 0.0188(7) 0.0235(7) -0.0047(6) 0.0151(6) -0.0026(6)
C7 0.0187(6) 0.0146(6) 0.0238(7) 0.0000(5) 0.0124(6) -0.0002(5)
C8 0.0159(6) 0.0256(7) 0.0207(7) -0.0019(6) 0.0076(5) 0.0016(5)
C9 0.0214(7) 0.0196(7) 0.0192(6) 0.0014(5) 0.0089(6) 0.0060(5)
C10 0.0429(9) 0.0209(7) 0.0256(8) -0.0042(6) 0.0202(7) 0.0009(7)
C11 0.0180(6) 0.0196(7) 0.0204(7) 0.0045(5) 0.0105(5) 0.0054(5)
C12 0.0180(6) 0.0191(6) 0.0163(6) 0.0012(5) 0.0090(5) 0.0021(5)
C13 0.0188(6) 0.0148(6) 0.0150(6) 0.0004(5) 0.0081(5) 0.0010(5)
C14 0.0215(7) 0.0172(6) 0.0233(7) 0.0006(5) 0.0135(6) 0.0035(5)
C15 0.0240(7) 0.0203(7) 0.0250(7) 0.0019(6) 0.0159(6) -0.0003(6)
C16 0.0307(8) 0.0163(7) 0.0260(7) 0.0027(6) 0.0169(6) 0.0020(6)
C17 0.0267(7) 0.0162(6) 0.0247(7) 0.0037(5) 0.0151(6) 0.0069(6)
C18 0.0188(7) 0.0431(9) 0.0241(7) 0.0064(7) 0.0086(6) 0.0031(7)
C19 0.0320(8) 0.0243(8) 0.0371(8) 0.0102(7) 0.0250(7) 0.0126(6)
C20 0.0510(11) 0.0183(7) 0.0569(11) 0.0082(7) 0.0393(10) 0.0056(7)
C21 0.0357(9) 0.0228(8) 0.0532(11) 0.0077(8) 0.0118(9) -0.0001(7)
C22 0.0613(14) 0.0365(10) 0.0534(12) 0.0117(9) 0.0168(11) -0.0176(10)
C23 0.0393(10) 0.0302(9) 0.0681(13) -0.0060(9) 0.0300(10) -0.0110(8)
C24 0.0330(10) 0.0620(14) 0.0538(13) 0.0192(11) -0.0025(9) -0.0223(10)
C25 0.0638(14) 0.0666(14) 0.0317(9) -0.0065(9) 0.0285(10) -0.0315(11)
C26 0.0611(12) 0.0514(11) 0.0289(9) 0.0067(8) 0.0272(9) 0.0212(10)
C27 0.0399(11) 0.0874(17) 0.0335(10) -0.0230(11) 0.0167(9) -0.0143(11)
C28 0.0276(8) 0.0235(7) 0.0232(7) 0.0026(6) 0.0076(6) -0.0010(6)
C29 0.0314(8) 0.0342(9) 0.0307(8) -0.0034(7) 0.0165(7) -0.0072(7)
C30 0.0302(9) 0.0493(11) 0.0352(9) 0.0032(8) 0.0086(8) -0.0060(8)
C31 0.0448(11) 0.0682(15) 0.0381(10) 0.0178(10) 0.0097(9) -0.0191(11)
C32 0.0322(9) 0.0796(15) 0.0303(9) 0.0050(9) 0.0181(8) -0.0136(10)
C33 0.0210(8) 0.0607(13) 0.0558(12) -0.0240(10) 0.0138(8) 0.0017(8)
C34 0.0224(8) 0.0411(10) 0.0465(10) -0.0002(8) 0.0154(7) -0.0023(7)
C35 0.0309(9) 0.0396(10) 0.0386(10) -0.0068(8) 0.0097(8) -0.0061(8)
C36 0.0337(10) 0.0392(10) 0.0590(13) -0.0205(9) 0.0115(9) -0.0041(8)

loop_
_atom_type_symbol
_atom_type_description
_atom_type_scat_dispersion_real
_atom_type_scat_dispersion_imag
_atom_type_scat_source
C C 0.0033 0.0016 'International Tables Vol C Tables 4.2.6.8 and 6.1.1.4'
H H 0.0000 0.0000 'International Tables Vol C Tables 4.2.6.8 and 6.1.1.4'
Li Li -0.0003 0.0001 'International Tables Vol C Tables 4.2.6.8 and 6.1.1.4'
N N 0.0061 0.0033 'International Tables Vol C Tables 4.2.6.8 and 6.1.1.4'
O O 0.0106 0.0060 'International Tables Vol C Tables 4.2.6.8 and 6.1.1.4'
F F 0.0171 0.0103 'International Tables Vol C Tables 4.2.6.8 and 6.1.1.4'
Cl Cl 0.1484 0.1585 'International Tables Vol C Tables 4.2.6.8 and 6.1.1.4'
Fe Fe 0.3463 0.8444 'International Tables Vol C Tables 4.2.6.8 and 6.1.1.4'

loop_
_geom_angle_atom_site_label_1
_geom_angle_atom_site_label_2
_geom_angle_atom_site_label_3
_geom_angle
N1 Fe1 O1 88.98(4)
N1 Fe1 O2 89.09(4)
O1 Fe1 O2 155.54(4)
N1 Fe1 Cl1 112.39(4)
O1 Fe1 Cl1 103.50(3)
O2 Fe1 Cl1 99.76(3)
N1 Fe1 Cl2 142.54(4)
O1 Fe1 Cl2 83.08(3)
O2 Fe1 Cl2 83.71(3)
Cl1 Fe1 Cl2 105.061(15)
N1 Fe1 Li1 124.19(6)
O1 Fe1 Li1 36.94(6)
O2 Fe1 Li1 132.48(6)
Cl1 Fe1 Li1 97.05(5)
Cl2 Fe1 Li1 48.97(5)
N1 Fe1 Li2 122.79(6)
O1 Fe1 Li2 131.86(6)
O2 Fe1 Li2 36.25(6)
Cl1 Fe1 Li2 96.53(5)
Cl2 Fe1 Li2 49.32(5)
Li1 Fe1 Li2 97.96(7)
Li1 Cl2 Li2 160.41(9)
Li1 Cl2 Fe1 81.19(6)
Li2 Cl2 Fe1 80.96(6)
C9 F4 Li1 101.08(10)
C19 F10 Li2 110.51(10)
C1 O1 Li1 127.00(11)
C1 O1 Fe1 127.49(8)
Li1 O1 Fe1 105.50(9)
C11 O2 Li2 126.47(11)
C11 O2 Fe1 126.83(8)
Li2 O2 Fe1 106.33(9)
C24 O3 C21 105.39(14)
C24 O3 Li1 129.82(14)
C21 O3 Li1 124.36(12)
C25 O4 C28 109.23(12)
C25 O4 Li1 123.52(13)
C28 O4 Li1 126.08(12)
C29 O5 C32 107.17(12)
C29 O5 Li2 122.11(12)
C32 O5 Li2 118.69(14)
C33 O6 C36 109.09(13)
C33 O6 Li2 125.61(14)
C36 O6 Li2 120.80(13)
C3 N1 C13 117.29(11)
C3 N1 Fe1 126.03(9)
C13 N1 Fe1 116.67(8)
O4 Li1 O3 103.50(13)
O4 Li1 O1 120.31(14)
O3 Li1 O1 131.49(14)
O4 Li1 F4 90.97(11)
O3 Li1 F4 88.23(11)
O1 Li1 F4 72.27(9)
O4 Li1 Cl2 107.85(12)
O3 Li1 Cl2 101.99(11)
O1 Li1 Cl2 84.48(10)
F4 Li1 Cl2 155.48(12)
O4 Li1 Fe1 111.93(11)
O3 Li1 Fe1 139.81(12)
O1 Li1 Fe1 37.56(6)
F4 Li1 Fe1 108.99(9)
Cl2 Li1 Fe1 49.84(5)
O6 Li2 O2 124.68(14)
O6 Li2 O5 103.83(12)
O2 Li2 O5 128.70(15)
O6 Li2 F10 101.29(12)
O2 Li2 F10 72.30(9)
O5 Li2 F10 83.72(11)
O6 Li2 Cl2 99.10(12)
O2 Li2 Cl2 85.22(10)
O5 Li2 Cl2 104.14(12)
F10 Li2 Cl2 155.67(12)
O6 Li2 Fe1 131.14(12)
O2 Li2 Fe1 37.42(6)
O5 Li2 Fe1 118.53(11)
F10 Li2 Fe1 106.19(9)
Cl2 Li2 Fe1 49.72(5)
O1 C1 C2 113.44(10)
O1 C1 C9 104.08(11)
C2 C1 C9 111.96(11)
O1 C1 C8 111.01(11)
C2 C1 C8 108.68(11)
C9 C1 C8 107.48(11)
C7 C2 C3 118.88(12)
C7 C2 C1 121.80(12)
C3 C2 C1 119.32(11)
N1 C3 C4 119.49(12)
N1 C3 C2 122.91(12)
C4 C3 C2 117.55(12)
C5 C4 C3 122.01(13)
C5 C4 H4A 119.0
C3 C4 H4A 119.0
C4 C5 C6 120.87(13)
C4 C5 H5A 119.6
C6 C5 H5A 119.6
C7 C6 C5 117.62(13)
C7 C6 C10 120.97(13)
C5 C6 C10 121.39(13)
C6 C7 C2 123.04(13)
C6 C7 H7A 118.5
C2 C7 H7A 118.5
F2 C8 F1 107.09(12)
F2 C8 F3 106.57(12)
F1 C8 F3 106.65(11)
F2 C8 C1 112.08(11)
F1 C8 C1 112.38(12)
F3 C8 C1 111.69(11)
F5 C9 F4 106.17(11)
F5 C9 F6 107.01(11)
F4 C9 F6 105.99(11)
F5 C9 C1 111.23(11)
F4 C9 C1 110.74(11)
F6 C9 C1 115.16(12)
C6 C10 H10A 109.5
C6 C10 H10B 109.5
H10A C10 H10B 109.5
C6 C10 H10C 109.5
H10A C10 H10C 109.5
H10B C10 H10C 109.5
O2 C11 C12 116.04(11)
O2 C11 C18 108.23(12)
C12 C11 C18 107.59(11)
O2 C11 C19 104.85(11)
C12 C11 C19 111.35(12)
C18 C11 C19 108.56(12)
C17 C12 C13 118.61(12)
C17 C12 C11 120.42(12)
C13 C12 C11 120.83(12)
C12 C13 N1 123.22(12)
C12 C13 C14 117.89(12)
N1 C13 C14 118.79(12)
C15 C14 C13 122.23(13)
C15 C14 H14A 118.9
C13 C14 H14A 118.9
C14 C15 C16 120.29(13)
C14 C15 H15A 119.9
C16 C15 H15A 119.9
C17 C16 C15 118.06(13)
C17 C16 C20 120.81(13)
C15 C16 C20 121.10(14)
C16 C17 C12 122.92(13)
C16 C17 H17A 118.5
C12 C17 H17A 118.5
F7 C18 F8 107.33(13)
F7 C18 F9 106.76(14)
F8 C18 F9 106.60(12)
F7 C18 C11 110.69(12)
F8 C18 C11 113.04(14)
F9 C18 C11 112.07(12)
F11 C19 F12 107.56(13)
F11 C19 F10 106.59(13)
F12 C19 F10 105.52(12)
F11 C19 C11 111.17(12)
F12 C19 C11 115.30(13)
F10 C19 C11 110.21(13)
C16 C20 H20A 109.5
C16 C20 H20B 109.5
H20A C20 H20B 109.5
C16 C20 H20C 109.5
H20A C20 H20C 109.5
H20B C20 H20C 109.5
O3 C21 C22 104.81(15)
O3 C21 H21A 110.8
C22 C21 H21A 110.8
O3 C21 H21B 110.8
C22 C21 H21B 110.8
H21A C21 H21B 108.9
C21 C22 C23 104.00(16)
C21 C22 H22A 111.0
C23 C22 H22A 111.0
C21 C22 H22B 111.0
C23 C22 H22B 111.0
H22A C22 H22B 109.0
C24 C23 C22 104.33(15)
C24 C23 H23A 110.9
C22 C23 H23A 110.9
C24 C23 H23B 110.9
C22 C23 H23B 110.9
H23A C23 H23B 108.9
O3 C24 C23 107.82(16)
O3 C24 H24A 110.1
C23 C24 H24A 110.1
O3 C24 H24B 110.1
C23 C24 H24B 110.1
H24A C24 H24B 108.5
O4 C25 C26 105.82(16)
O4 C25 H25A 110.6
C26 C25 H25A 110.6
O4 C25 H25B 110.6
C26 C25 H25B 110.6
H25A C25 H25B 108.7
C25 C26 C27 102.08(15)
C25 C26 H26A 111.4
C27 C26 H26A 111.4
C25 C26 H26B 111.4
C27 C26 H26B 111.4
H26A C26 H26B 109.2
C26 C27 C28 103.45(16)
C26 C27 H27A 111.1
C28 C27 H27A 111.1
C26 C27 H27B 111.1
C28 C27 H27B 111.1
H27A C27 H27B 109.0
O4 C28 C27 105.50(13)
O4 C28 H28A 110.6
C27 C28 H28A 110.6
O4 C28 H28B 110.6
C27 C28 H28B 110.6
H28A C28 H28B 108.8
O5 C29 C30 104.93(13)
O5 C29 H29A 110.8
C30 C29 H29A 110.8
O5 C29 H29B 110.8
C30 C29 H29B 110.8
H29A C29 H29B 108.8
C29 C30 C31 102.95(15)
C29 C30 H30A 111.2
C31 C30 H30A 111.2
C29 C30 H30B 111.2
C31 C30 H30B 111.2
H30A C30 H30B 109.1
C32 C31 C30 105.23(15)
C32 C31 H31A 110.7
C30 C31 H31A 110.7
C32 C31 H31B 110.7
C30 C31 H31B 110.7
H31A C31 H31B 108.8
O5 C32 C31 107.40(15)
O5 C32 H32A 110.2
C31 C32 H32A 110.2
O5 C32 H32B 110.2
C31 C32 H32B 110.2
H32A C32 H32B 108.5
O6 C33 C34 105.47(15)
O6 C33 H33A 110.6
C34 C33 H33A 110.6
O6 C33 H33B 110.6
C34 C33 H33B 110.6
H33A C33 H33B 108.8
C33 C34 C35 102.10(16)
C33 C34 H34A 111.3
C35 C34 H34A 111.3
C33 C34 H34B 111.3
C35 C34 H34B 111.3
H34A C34 H34B 109.2
C36 C35 C34 104.74(15)
C36 C35 H35A 110.8
C34 C35 H35A 110.8
C36 C35 H35B 110.8
C34 C35 H35B 110.8
H35A C35 H35B 108.9
O6 C36 C35 106.61(15)
O6 C36 H36A 110.4
C35 C36 H36A 110.4
O6 C36 H36B 110.4
C35 C36 H36B 110.4
H36A C36 H36B 108.6

loop_
_geom_bond_atom_site_label_1
_geom_bond_atom_site_label_2
_geom_bond_distance
Fe1 N1 1.9292(11)
Fe1 O1 1.9785(9)
Fe1 O2 1.9829(9)
Fe1 Cl1 2.2432(4)
Fe1 Cl2 2.4188(4)
Fe1 Li1 3.128(3)
Fe1 Li2 3.131(3)
Cl2 Li1 2.388(3)
Cl2 Li2 2.405(3)
F1 C8 1.3367(16)
F2 C8 1.3312(18)
F3 C8 1.3443(16)
F4 C9 1.3426(16)
F4 Li1 2.377(3)
F5 C9 1.3385(17)
F6 C9 1.3457(16)
F7 C18 1.333(2)
F8 C18 1.3389(19)
F9 C18 1.3421(18)
F10 C19 1.3503(17)
F10 Li2 2.365(3)
F11 C19 1.328(2)
F12 C19 1.3406(18)
O1 C1 1.3801(15)
O1 Li1 1.951(3)
O2 C11 1.3828(16)
O2 Li2 1.929(3)
O3 C24 1.417(2)
O3 C21 1.438(2)
O3 Li1 1.945(3)
O4 C25 1.440(2)
O4 C28 1.4407(19)
O4 Li1 1.896(3)
O5 C29 1.431(2)
O5 C32 1.441(2)
O5 Li2 1.932(3)
O6 C33 1.432(2)
O6 C36 1.448(2)
O6 Li2 1.919(3)
N1 C3 1.3973(17)
N1 C13 1.4090(17)
C1 C2 1.5389(18)
C1 C9 1.5570(19)
C1 C8 1.5573(19)
C2 C7 1.3986(19)
C2 C3 1.4171(18)
C3 C4 1.4086(19)
C4 C5 1.379(2)
C4 H4A 0.9500
C5 C6 1.393(2)
C5 H5A 0.9500
C6 C7 1.387(2)
C6 C10 1.5109(19)
C7 H7A 0.9500
C10 H10A 0.9800
C10 H10B 0.9800
C10 H10C 0.9800
C11 C12 1.5424(19)
C11 C18 1.550(2)
C11 C19 1.561(2)
C12 C17 1.401(2)
C12 C13 1.4086(19)
C13 C14 1.4097(19)
C14 C15 1.376(2)
C14 H14A 0.9500
C15 C16 1.392(2)
C15 H15A 0.9500
C16 C17 1.387(2)
C16 C20 1.510(2)
C17 H17A 0.9500
C20 H20A 0.9800
C20 H20B 0.9800
C20 H20C 0.9800
C21 C22 1.495(3)
C21 H21A 0.9900
C21 H21B 0.9900
C22 C23 1.508(3)
C22 H22A 0.9900
C22 H22B 0.9900
C23 C24 1.505(3)
C23 H23A 0.9900
C23 H23B 0.9900
C24 H24A 0.9900
C24 H24B 0.9900
C25 C26 1.490(3)
C25 H25A 0.9900
C25 H25B 0.9900
C26 C27 1.500(3)
C26 H26A 0.9900
C26 H26B 0.9900
C27 C28 1.501(2)
C27 H27A 0.9900
C27 H27B 0.9900
C28 H28A 0.9900
C28 H28B 0.9900
C29 C30 1.503(3)
C29 H29A 0.9900
C29 H29B 0.9900
C30 C31 1.527(3)
C30 H30A 0.9900
C30 H30B 0.9900
C31 C32 1.493(3)
C31 H31A 0.9900
C31 H31B 0.9900
C32 H32A 0.9900
C32 H32B 0.9900
C33 C34 1.502(3)
C33 H33A 0.9900
C33 H33B 0.9900
C34 C35 1.522(3)
C34 H34A 0.9900
C34 H34B 0.9900
C35 C36 1.501(3)
C35 H35A 0.9900
C35 H35B 0.9900
C36 H36A 0.9900
C36 H36B 0.9900

loop_
_platon_squeeze_void_nr
_platon_squeeze_void_average_x
_platon_squeeze_void_average_y
_platon_squeeze_void_average_z
_platon_squeeze_void_volume
_platon_squeeze_void_count_electrons
_platon_squeeze_void_content
1 0.500 0.293 0.250 470 122 ' '
2 1.000 0.793 0.250 470 122 ' '
3 0.500 0.707 0.750 470 122 ' '
4 1.000 0.207 0.750 470 122 ' '
